data_1558331
loop_
_publ_author_name
'Xie, Shuangshuang'
'Tan, Xiaosheng'
'Liu, Yaping'
'Duan, Yulin'
'Chen, Gang'
'Feng, Hao'
'Sun, Lingjuan'
'Huang, Yingying'
'Guo, Yi'
'Shi, Zhengyi'
'Zhou, Yuan'
'Qi, Changxing'
'Zhang, Yonghui'

_publ_section_title
;
 Hypersonins A-D, Polycyclic Polyprenylated Acylphloroglucinols with a
 1,2-<i>seco</i>-Homoadamantane Architecture from <i>Hypericum
 wilsonii</i>.
;
_journal_issue 6
_journal_name_full 'Journal of natural products'
_journal_page_first 1804
_journal_page_last 1809
_journal_paper_doi 10.1021/acs.jnatprod.9b01187
_journal_volume 83
_journal_year 2020
_chemical_absolute_configuration ad
_chemical_formula_moiety 'C31 H48 O6'
_chemical_formula_sum 'C31 H48 O6'
_chemical_formula_weight 516.69
_space_group_crystal_system monoclinic
_space_group_IT_number 4
_space_group_name_Hall 'P 2yb'
_space_group_name_H-M_alt 'P 1 21 1'
_atom_sites_solution_hydrogens geom
_atom_sites_solution_primary direct
_audit_creation_date 2019-06-19
_audit_creation_method
;
Olex2 1.2
(compiled 2018.05.29 svn.r3508 for OlexSys, GUI svn.r5506)
;
_cell_angle_alpha 90
_cell_angle_beta 102.0033(13)
_cell_angle_gamma 90
_cell_formula_units_Z 2
_cell_length_a 10.90373(13)
_cell_length_b 9.73486(11)
_cell_length_c 14.2878(2)
_cell_measurement_reflns_used 30352
_cell_measurement_temperature 100.01(10)
_cell_measurement_theta_max 73.6840
_cell_measurement_theta_min 3.1610
_cell_volume 1483.44(3)
_computing_cell_refinement 'CrysAlisPro 1.171.39.28b (Rigaku OD, 2015)'
_computing_data_collection 'CrysAlisPro 1.171.39.28b (Rigaku OD, 2015)'
_computing_data_reduction 'CrysAlisPro 1.171.39.28b (Rigaku OD, 2015)'
_computing_molecular_graphics 'Olex2 (Dolomanov et al., 2009)'
_computing_publication_material 'Olex2 (Dolomanov et al., 2009)'
_computing_structure_refinement 'XL (Sheldrick, 2008)'
_computing_structure_solution 'ShelXS (Sheldrick, 2008)'
_diffrn_ambient_environment N~2~
_diffrn_ambient_temperature 100.01(10)
_diffrn_detector 'CCD plate'
_diffrn_measured_fraction_theta_full 1.000
_diffrn_measured_fraction_theta_max 0.994
_diffrn_measurement_details
;
List of Runs (angles in degrees, time in seconds):

  # Type    Start    End  Width  t~exp~   \w     \q     \k     \f   Frames
--------------------------------------------------------------------------
  1  \w    -60.00 -10.00   0.50    0.50    --    0.00 -31.00  24.00  100
  2  \w     36.00  61.00   0.50    0.50    --    0.00  31.00-175.00   50
  3  \w     94.00 132.00   0.50    0.50    --   94.60  31.00-175.00   76
  4  \w     31.00 106.00   0.50    0.50    --   94.60 -31.00  24.00  150
  5  \w     59.00  86.00   0.50    0.50    --    0.00  57.00-180.00   54
  6  \w    -21.00  52.00   0.50    0.50    --    0.00  57.00-180.00  146
  7  \w    -32.00  29.00   0.50    0.50    --    0.00 -82.00 -30.00  122
  8  \w    -23.00  15.00   0.50    0.50    --    0.00 -38.00 120.00   76
  9  \w    -88.00 -45.00   0.50    0.50    --    0.00 -38.00 120.00   86
 10  \w     39.00  88.00   0.50    0.50    --    0.00  38.00 -30.00   98
 11  \w    -17.00  30.00   0.50    0.50    --    0.00  38.00 -30.00   94
 12  \w    -24.00  30.00   0.50    0.50    --    0.00 -82.00  30.00  108
 13  \w    -32.00  30.00   0.50    0.50    --    0.00 -82.00-150.00  124
 14  \w    -16.00  62.00   0.50    0.50    --    0.00  38.00  60.00  156
 15  \w     67.00  93.00   0.50    0.50    --   94.60  71.00-171.63   52
 16  \w     77.00 184.00   0.50    0.50    --   94.60  50.00  57.91  214
 17  \w     67.00  93.00   0.50    0.50    --   94.60  71.00  85.48   52
 18  \w     67.00  93.00   0.50    0.50    --   94.60  71.00-138.48   52
 19  \w     41.00 125.00   0.50    0.50    --   94.60 -82.00 -60.00  168
 20  \w    156.00 181.00   0.50    0.50    --   94.60  59.00  70.44   50
 21  \w    101.00 174.00   0.50    0.50    --   94.60  66.00   9.56  146
 22  \w    159.00 184.00   0.50    0.50    --   94.60  63.00 -14.37   50
 23  \w     79.00 124.00   0.50    0.50    --   94.60 -82.00  90.00   90
 24  \w     70.00 108.00   0.50    0.50    --   94.60  63.00 -14.37   76
 25  \w     73.00 181.00   0.50    0.50    --   94.60  61.00  30.00  216
 26  \w     71.00 126.00   0.50    0.50    --   94.60 -82.00-150.00  110
 27  \w     72.00 116.00   0.50    0.50    --   94.60  61.00 -90.00   88
 28  \w     71.00  96.00   0.50    0.50    --   94.60  61.00   0.00   50
 29  \w     71.00 182.00   0.50    0.50    --   94.60  60.00 -40.72  222
 30  \w     75.00 120.00   0.50    0.50    --   94.60  45.00-180.00   90
 31  \w     74.00 184.00   0.50    0.50    --   94.60  51.00  95.59  220
 32  \w     72.00 183.00   0.50    0.50    --   94.60  58.00 130.32  222
 33  \w     72.00 102.00   0.50    0.50    --   94.60  61.00-150.00   60
 34  \w     67.00  93.00   0.50    0.50    --   94.60  72.00  41.64   52
 35  \w     71.00 148.00   0.50    0.50    --   94.60  59.00  70.44  154
 36  \w     53.00  78.00   0.50    0.50    --   94.60 -82.00  90.00   50
 37  \w     72.00 183.00   0.50    0.50    --   94.60  57.00 -71.37  222
 38  \w     69.00  96.00   0.50    0.50    --   94.60  66.00 138.04   54
 39  \w     69.00 139.00   0.50    0.50    --   94.60  71.00-116.48  140
 40  \w     12.00 126.00   0.50    0.50    --   94.60 -82.00   0.00  228
 41  \w     69.00 183.00   0.50    0.50    --   94.60  66.00 173.48  228
 42  \w     71.00  96.00   0.50    0.50    --   94.60  61.00  90.00   50
 43  \w     75.00 120.00   0.50    0.50    --   94.60  45.00-120.00   90
 44  \w     67.00 101.00   0.50    0.50    --   94.60  72.00-127.04   68
 45  \w    156.00 182.00   0.50    0.50    --   94.60  71.00-138.48   52
 46  \w    109.00 178.00   0.50    0.50    --   94.60  71.00-171.63  138
 47  \w     68.00 102.00   0.50    0.50    --   94.60 -82.00 -30.00   68
 48  \w      9.00  96.00   0.50    0.50    --   94.60 -82.00-180.00  174
 49  \w     69.00  95.00   0.50    0.50    --   94.60  66.00   9.56   52
 50  \w     71.00  97.00   0.50    0.50    --   94.60  61.00 120.00   52
 51  \w     69.00  95.00   0.50    0.50    --   94.60  67.00 -69.14   52
 52  \w    120.00 146.00   0.50    0.50    --   94.60  67.00 -69.14   52
 53  \w     11.00  81.00   0.50    0.50    --   94.60 -77.00 120.00  140
 54  \w     93.00 119.00   0.50    0.50    --   94.60 -77.00 120.00   52
 55  \w     71.00 119.00   0.50    0.50    --   94.60  61.00 -30.00   96
;
_diffrn_measurement_device 'four-circle diffractometer'
_diffrn_measurement_device_type 'XtaLAB AFC12 (RINC): Kappa single'
_diffrn_measurement_method '\w scans'
_diffrn_orient_matrix_type 'CrysAlisPro convention (1999,Acta A55,543-557)'
_diffrn_orient_matrix_UB_11 -0.1376765000
_diffrn_orient_matrix_UB_12 -0.0061033000
_diffrn_orient_matrix_UB_13 0.0105306000
_diffrn_orient_matrix_UB_21 -0.0120453000
_diffrn_orient_matrix_UB_22 -0.1460159000
_diffrn_orient_matrix_UB_23 -0.0423930000
_diffrn_orient_matrix_UB_31 0.0419526000
_diffrn_orient_matrix_UB_32 -0.0606765000
_diffrn_orient_matrix_UB_33 0.1012271000
_diffrn_radiation_monochromator graphite
_diffrn_radiation_probe x-ray
_diffrn_radiation_type CuK\a
_diffrn_radiation_wavelength 1.54184
_diffrn_reflns_av_R_equivalents 0.0259
_diffrn_reflns_av_unetI/netI 0.0123
_diffrn_reflns_Laue_measured_fraction_full 1.000
_diffrn_reflns_Laue_measured_fraction_max 0.994
_diffrn_reflns_limit_h_max 13
_diffrn_reflns_limit_h_min -13
_diffrn_reflns_limit_k_max 12
_diffrn_reflns_limit_k_min -12
_diffrn_reflns_limit_l_max 17
_diffrn_reflns_limit_l_min -17
_diffrn_reflns_number 33591
_diffrn_reflns_point_group_measured_fraction_full 0.999
_diffrn_reflns_point_group_measured_fraction_max 0.983
_diffrn_reflns_theta_full 67.684
_diffrn_reflns_theta_max 74.036
_diffrn_reflns_theta_min 3.162
_diffrn_source 'fine-focus sealed X-ray tube'
_diffrn_source_type 'Enhance (Cu) X-ray Source'
_exptl_absorpt_coefficient_mu 0.626
_exptl_absorpt_correction_T_max 1.00000
_exptl_absorpt_correction_T_min 0.68141
_exptl_absorpt_correction_type multi-scan
_exptl_absorpt_process_details
;
CrysAlisPro 1.171.39.28b (Rigaku Oxford Diffraction, 2015)
Empirical absorption correction using spherical harmonics,
 implemented in SCALE3 ABSPACK scaling algorithm.
;
_exptl_crystal_colour colourless
_exptl_crystal_colour_primary colourless
_exptl_crystal_density_diffrn 1.157
_exptl_crystal_description block
_exptl_crystal_F_000 564
_exptl_crystal_size_max 0.12
_exptl_crystal_size_mid 0.1
_exptl_crystal_size_min 0.1
_refine_diff_density_max 0.341
_refine_diff_density_min -0.169
_refine_diff_density_rms 0.035
_refine_ls_abs_structure_details
;
 Flack x determined using 2719 quotients [(I+)-(I-)]/[(I+)+(I-)]
 (Parsons, Flack and Wagner, Acta Cryst. B69 (2013) 249-259).
;
_refine_ls_abs_structure_Flack 0.06(4)
_refine_ls_extinction_coef 0.0117(6)
_refine_ls_extinction_expression Fc^*^=kFc[1+0.001xFc^2^\l^3^/sin(2\q)]^-1/4^
_refine_ls_extinction_method 'SHELXL-2014/7 (Sheldrick 2014'
_refine_ls_goodness_of_fit_ref 1.046
_refine_ls_hydrogen_treatment constr
_refine_ls_matrix_type full
_refine_ls_number_parameters 348
_refine_ls_number_reflns 5937
_refine_ls_number_restraints 1
_refine_ls_restrained_S_all 1.045
_refine_ls_R_factor_all 0.0275
_refine_ls_R_factor_gt 0.0274
_refine_ls_shift/su_max 0.001
_refine_ls_shift/su_mean 0.000
_refine_ls_structure_factor_coef Fsqd
_refine_ls_weighting_details 'w=1/[\s^2^(Fo^2^)+(0.0431P)^2^+0.2554P] where P=(Fo^2^+2Fc^2^)/3'
_refine_ls_weighting_scheme calc
_refine_ls_wR_factor_gt 0.0722
_refine_ls_wR_factor_ref 0.0723
_reflns_Friedel_coverage 0.864
_reflns_Friedel_fraction_full 0.998
_reflns_Friedel_fraction_max 0.971
_reflns_number_gt 5912
_reflns_number_total 5937
_reflns_threshold_expression 'I > 2\s(I)'
_cod_data_source_file np9b01187_si_002.cif
_cod_data_source_block 20190308_xss30_5
_cod_depositor_comments 'Adding full bibliography for 1558331.cif.'
_cod_database_code 1558331
_shelx_shelxl_version_number 2014/7
_shelx_space_group_comment
;
The symmetry employed for this shelxl refinement is uniquely defined
by the following loop, which should always be used as a source of
symmetry information in preference to the above space-group names.
They are only intended as comments.
;
_shelx_estimated_absorpt_t_max 0.940
_shelx_estimated_absorpt_t_min 0.929
_reflns_odcompleteness_completeness 100.00
_reflns_odcompleteness_iscentric 1
_reflns_odcompleteness_theta 66.97
_olex2_refinement_description
;
1. Fixed Uiso
 At 1.2 times of:
  All C(H) groups, All C(H,H) groups
 At 1.5 times of:
  All C(H,H,H) groups, All O(H) groups
2.a Ternary CH refined with riding coordinates:
 C25(H25), C7(H7), C15(H15), C11(H11)
2.b Secondary CH2 refined with riding coordinates:
 C24(H24A,H24B), C14(H14A,H14B), C6(H6A,H6B), C19(H19A,H19B)
2.c Aromatic/amide H refined with riding coordinates:
 C20(H20)
2.d Idealised Me refined as rotating group:
 C22(H22A,H22B,H22C), C28(H28A,H28B,H28C), C12(H12A,H12B,H12C), C13(H13A,H13B,
 H13C), C23(H23A,H23B,H23C), C27(H27A,H27B,H27C), C29(H29A,H29B,H29C), C31(H31A,
 H31B,H31C), C17(H17A,H17B,H17C), C18(H18A,H18B,H18C), C30(H30A,H30B,H30C)
2.e Idealised tetrahedral OH refined as rotating group:
 O6(H6), O4(H4)
;
_olex2_submission_special_instructions 'No special instructions were received'
_oxdiff_exptl_absorpt_empirical_details
;
Empirical correction (ABSPACK) includes:
- Absorption correction using spherical harmonics
- Frame scaling
;
_oxdiff_exptl_absorpt_empirical_full_max 1.580
_oxdiff_exptl_absorpt_empirical_full_min 0.746

loop_
_space_group_symop_operation_xyz
'x, y, z'
'-x, y+1/2, -z'

loop_
_atom_site_label
_atom_site_type_symbol
_atom_site_fract_x
_atom_site_fract_y
_atom_site_fract_z
_atom_site_U_iso_or_equiv
_atom_site_adp_type
_atom_site_occupancy
_atom_site_site_symmetry_order
_atom_site_calc_flag
_atom_site_refinement_flags_posn
_atom_site_refinement_flags_adp
_atom_site_refinement_flags_occupancy
_atom_site_disorder_assembly
_atom_site_disorder_group
O5 O 0.08208(11) 0.46086(13) 0.15254(9) 0.0278(3) Uani 1 1 d . . . . .
O6 O 0.65483(11) 0.94789(13) 0.04164(8) 0.0244(3) Uani 1 1 d . . . . .
H6 H 0.6835 1.0098 0.0137 0.037 Uiso 1 1 calc GR . . . .
O2 O 0.28241(10) 0.68301(12) 0.06854(8) 0.0213(2) Uani 1 1 d . . . . .
O3 O 0.22564(10) 0.89581(12) 0.10238(8) 0.0219(2) Uani 1 1 d . . . . .
O1 O 0.37474(12) 0.97598(13) 0.32185(9) 0.0271(3) Uani 1 1 d . . . . .
O4 O 0.11144(10) 0.68996(12) 0.21018(8) 0.0206(2) Uani 1 1 d . . . . .
H4 H 0.0828 0.6248 0.1762 0.031 Uiso 1 1 calc GR . . . .
C8 C 0.36686(14) 0.47106(17) 0.35732(11) 0.0210(3) Uani 1 1 d . . . . .
C25 C 0.49374(13) 0.68302(16) 0.23078(11) 0.0174(3) Uani 1 1 d . . . . .
H25 H 0.4495 0.6012 0.2012 0.021 Uiso 1 1 calc R . . . .
C7 C 0.44308(15) 0.60040(17) 0.39947(11) 0.0207(3) Uani 1 1 d . . . . .
H7 H 0.4957 0.5702 0.4602 0.025 Uiso 1 1 calc R . . . .
C9 C 0.21071(14) 0.65012(16) 0.27269(11) 0.0176(3) Uani 1 1 d . . . . .
C24 C 0.53544(14) 0.65792(17) 0.33983(11) 0.0200(3) Uani 1 1 d . . . . .
H24A H 0.5666 0.7448 0.3686 0.024 Uiso 1 1 calc R . . . .
H24B H 0.6064 0.5957 0.3489 0.024 Uiso 1 1 calc R . . . .
C1 C 0.25363(14) 0.51458(17) 0.27829(11) 0.0195(3) Uani 1 1 d . . . . .
C22 C 0.1565(2) 0.8396(2) 0.58346(13) 0.0347(4) Uani 1 1 d . . . . .
H22A H 0.1061 0.8893 0.6196 0.052 Uiso 1 1 calc GR . . . .
H22B H 0.2071 0.9030 0.5565 0.052 Uiso 1 1 calc GR . . . .
H22C H 0.2099 0.7764 0.6247 0.052 Uiso 1 1 calc GR . . . .
C3 C 0.40676(14) 0.81126(16) 0.20335(11) 0.0171(3) Uani 1 1 d . . . . .
C28 C 0.72560(15) 0.62763(19) 0.22927(13) 0.0263(4) Uani 1 1 d . . . . .
H28A H 0.7605 0.6649 0.2913 0.040 Uiso 1 1 calc GR . . . .
H28B H 0.7870 0.6318 0.1899 0.040 Uiso 1 1 calc GR . . . .
H28C H 0.7017 0.5338 0.2358 0.040 Uiso 1 1 calc GR . . . .
C12 C 0.26334(19) 0.2415(2) 0.12469(15) 0.0317(4) Uani 1 1 d . . . . .
H12A H 0.2858 0.1464 0.1229 0.048 Uiso 1 1 calc GR . . . .
H12B H 0.3375 0.2972 0.1322 0.048 Uiso 1 1 calc GR . . . .
H12C H 0.2068 0.2656 0.0661 0.048 Uiso 1 1 calc GR . . . .
C2 C 0.29878(14) 0.78394(16) 0.11822(10) 0.0175(3) Uani 1 1 d . . . . .
C13 C 0.07691(17) 0.18510(19) 0.19553(13) 0.0276(4) Uani 1 1 d . . . . .
H13A H 0.0241 0.2090 0.1352 0.041 Uiso 1 1 calc GR . . . .
H13B H 0.0347 0.2066 0.2463 0.041 Uiso 1 1 calc GR . . . .
H13C H 0.0951 0.0885 0.1965 0.041 Uiso 1 1 calc GR . . . .
C21 C 0.07274(16) 0.76147(18) 0.50436(13) 0.0254(4) Uani 1 1 d . . . . .
C14 C 0.49050(14) 0.92393(16) 0.17192(11) 0.0196(3) Uani 1 1 d . . . . .
H14A H 0.4644 0.9416 0.1039 0.023 Uiso 1 1 calc R . . . .
H14B H 0.4842 1.0088 0.2062 0.023 Uiso 1 1 calc R . . . .
C23 C -0.01983(19) 0.6677(2) 0.53703(15) 0.0366(4) Uani 1 1 d . . . . .
H23A H 0.0245 0.5978 0.5780 0.055 Uiso 1 1 calc GR . . . .
H23B H -0.0725 0.6256 0.4824 0.055 Uiso 1 1 calc GR . . . .
H23C H -0.0705 0.7200 0.5716 0.055 Uiso 1 1 calc GR . . . .
C15 C 0.62560(14) 0.86973(16) 0.19535(11) 0.0195(3) Uani 1 1 d . . . . .
H15 H 0.6573 0.8860 0.2638 0.023 Uiso 1 1 calc R . . . .
C26 C 0.60958(14) 0.71167(16) 0.18246(11) 0.0191(3) Uani 1 1 d . . . . .
C16 C 0.71047(15) 0.95340(18) 0.14174(11) 0.0227(3) Uani 1 1 d . . . . .
C27 C 0.57597(15) 0.66812(17) 0.07678(11) 0.0223(3) Uani 1 1 d . . . . .
H27A H 0.5539 0.5725 0.0726 0.033 Uiso 1 1 calc GR . . . .
H27B H 0.6468 0.6830 0.0478 0.033 Uiso 1 1 calc GR . . . .
H27C H 0.5062 0.7216 0.0439 0.033 Uiso 1 1 calc GR . . . .
C4 C 0.35048(14) 0.86321(16) 0.28814(11) 0.0185(3) Uani 1 1 d . . . . .
C29 C 0.46066(15) 0.37096(17) 0.32581(12) 0.0247(3) Uani 1 1 d . . . . .
H29A H 0.4772 0.4002 0.2655 0.037 Uiso 1 1 calc GR . . . .
H29B H 0.4256 0.2802 0.3194 0.037 Uiso 1 1 calc GR . . . .
H29C H 0.5375 0.3703 0.3730 0.037 Uiso 1 1 calc GR . . . .
C5 C 0.26951(14) 0.76657(16) 0.33710(11) 0.0183(3) Uani 1 1 d . . . . .
C31 C 0.12298(16) 0.8895(2) 0.02034(12) 0.0282(4) Uani 1 1 d . . . . .
H31A H 0.1553 0.8751 -0.0365 0.042 Uiso 1 1 calc GR . . . .
H31B H 0.0770 0.9742 0.0148 0.042 Uiso 1 1 calc GR . . . .
H31C H 0.0684 0.8148 0.0281 0.042 Uiso 1 1 calc GR . . . .
C6 C 0.35791(14) 0.71010(18) 0.42603(11) 0.0214(3) Uani 1 1 d . . . . .
H6A H 0.4084 0.7844 0.4591 0.026 Uiso 1 1 calc R . . . .
H6B H 0.3091 0.6715 0.4692 0.026 Uiso 1 1 calc R . . . .
C20 C 0.07717(15) 0.76935(18) 0.41199(12) 0.0232(3) Uani 1 1 d . . . . .
H20 H 0.0195 0.7158 0.3704 0.028 Uiso 1 1 calc R . . . .
C17 C 0.84410(16) 0.8979(2) 0.15647(15) 0.0344(4) Uani 1 1 d . . . . .
H17A H 0.8430 0.8094 0.1267 0.052 Uiso 1 1 calc GR . . . .
H17B H 0.8787 0.8895 0.2237 0.052 Uiso 1 1 calc GR . . . .
H17C H 0.8946 0.9599 0.1283 0.052 Uiso 1 1 calc GR . . . .
C10 C 0.17644(15) 0.41929(18) 0.21391(12) 0.0228(3) Uani 1 1 d . . . . .
C18 C 0.71492(19) 1.1030(2) 0.17550(14) 0.0325(4) Uani 1 1 d . . . . .
H18A H 0.7697 1.1546 0.1442 0.049 Uiso 1 1 calc GR . . . .
H18B H 0.7456 1.1064 0.2435 0.049 Uiso 1 1 calc GR . . . .
H18C H 0.6322 1.1416 0.1600 0.049 Uiso 1 1 calc GR . . . .
C11 C 0.19924(15) 0.26639(17) 0.20919(12) 0.0229(3) Uani 1 1 d . . . . .
H11 H 0.2554 0.2368 0.2685 0.027 Uiso 1 1 calc R . . . .
C19 C 0.16452(15) 0.85470(17) 0.36697(12) 0.0216(3) Uani 1 1 d . . . . .
H19A H 0.2029 0.9247 0.4120 0.026 Uiso 1 1 calc R . . . .
H19B H 0.1166 0.9007 0.3109 0.026 Uiso 1 1 calc R . . . .
C30 C 0.31634(16) 0.4005(2) 0.43868(12) 0.0273(4) Uani 1 1 d . . . . .
H30A H 0.3836 0.3884 0.4932 0.041 Uiso 1 1 calc GR . . . .
H30B H 0.2817 0.3125 0.4172 0.041 Uiso 1 1 calc GR . . . .
H30C H 0.2523 0.4568 0.4561 0.041 Uiso 1 1 calc GR . . . .

loop_
_atom_site_aniso_label
_atom_site_aniso_U_11
_atom_site_aniso_U_22
_atom_site_aniso_U_33
_atom_site_aniso_U_23
_atom_site_aniso_U_13
_atom_site_aniso_U_12
O5 0.0253(6) 0.0256(6) 0.0286(6) -0.0017(5) -0.0032(5) 0.0004(5)
O6 0.0287(6) 0.0245(6) 0.0209(5) 0.0038(5) 0.0077(5) -0.0056(5)
O2 0.0216(5) 0.0226(5) 0.0196(5) -0.0047(5) 0.0040(4) 0.0006(4)
O3 0.0207(5) 0.0224(6) 0.0204(5) -0.0025(4) -0.0010(4) 0.0039(4)
O1 0.0329(6) 0.0241(6) 0.0271(6) -0.0084(5) 0.0126(5) -0.0085(5)
O4 0.0179(5) 0.0226(6) 0.0196(5) -0.0009(5) -0.0006(4) 0.0009(4)
C8 0.0184(7) 0.0235(8) 0.0205(7) 0.0057(6) 0.0026(6) 0.0005(6)
C25 0.0158(6) 0.0183(7) 0.0182(7) 0.0013(6) 0.0039(5) -0.0001(6)
C7 0.0173(7) 0.0279(8) 0.0156(7) 0.0042(6) 0.0003(6) -0.0001(6)
C9 0.0151(6) 0.0230(8) 0.0155(7) 0.0018(6) 0.0048(5) -0.0010(6)
C24 0.0158(7) 0.0252(8) 0.0181(7) 0.0013(6) 0.0015(5) -0.0006(6)
C1 0.0178(7) 0.0226(7) 0.0184(7) 0.0030(6) 0.0045(6) -0.0001(6)
C22 0.0415(10) 0.0392(10) 0.0241(8) 0.0006(8) 0.0087(8) -0.0027(8)
C3 0.0168(7) 0.0183(7) 0.0161(7) -0.0002(5) 0.0035(5) 0.0002(6)
C28 0.0200(8) 0.0296(9) 0.0314(9) 0.0081(7) 0.0100(7) 0.0041(7)
C12 0.0365(10) 0.0256(9) 0.0368(10) -0.0006(7) 0.0161(8) -0.0003(7)
C2 0.0173(7) 0.0193(7) 0.0170(7) 0.0006(6) 0.0056(5) 0.0003(5)
C13 0.0303(8) 0.0254(8) 0.0267(8) 0.0018(7) 0.0049(7) -0.0045(7)
C21 0.0236(8) 0.0274(8) 0.0269(9) 0.0013(7) 0.0089(7) 0.0029(7)
C14 0.0202(7) 0.0187(7) 0.0205(7) 0.0014(6) 0.0057(6) -0.0006(6)
C23 0.0374(10) 0.0415(11) 0.0367(10) 0.0024(9) 0.0206(8) -0.0032(9)
C15 0.0190(7) 0.0219(8) 0.0174(7) 0.0007(6) 0.0034(6) -0.0032(6)
C26 0.0170(7) 0.0208(8) 0.0203(7) 0.0022(6) 0.0056(6) -0.0001(6)
C16 0.0216(7) 0.0246(8) 0.0218(8) 0.0014(6) 0.0043(6) -0.0058(6)
C27 0.0246(7) 0.0209(8) 0.0238(8) -0.0012(6) 0.0107(6) -0.0014(6)
C4 0.0168(7) 0.0205(7) 0.0179(7) -0.0012(6) 0.0029(5) -0.0005(6)
C29 0.0198(7) 0.0240(8) 0.0295(8) 0.0070(7) 0.0032(6) 0.0014(6)
C5 0.0176(7) 0.0212(8) 0.0165(7) -0.0003(6) 0.0043(6) -0.0008(6)
C31 0.0244(8) 0.0332(9) 0.0227(8) -0.0025(7) -0.0049(6) 0.0065(7)
C6 0.0183(7) 0.0302(9) 0.0152(7) -0.0002(6) 0.0026(6) -0.0024(6)
C20 0.0197(7) 0.0257(8) 0.0255(8) -0.0029(7) 0.0072(6) 0.0000(6)
C17 0.0207(8) 0.0410(11) 0.0422(10) 0.0089(9) 0.0078(7) -0.0067(8)
C10 0.0205(7) 0.0250(8) 0.0234(8) 0.0010(6) 0.0057(6) -0.0001(6)
C18 0.0390(10) 0.0278(9) 0.0325(9) -0.0036(7) 0.0115(8) -0.0137(8)
C11 0.0248(8) 0.0209(8) 0.0224(8) 0.0024(6) 0.0038(6) -0.0013(6)
C19 0.0204(7) 0.0233(8) 0.0221(7) -0.0016(6) 0.0072(6) 0.0015(6)
C30 0.0228(8) 0.0340(9) 0.0244(8) 0.0116(7) 0.0029(6) -0.0015(7)

loop_
_atom_type_symbol
_atom_type_description
_atom_type_scat_dispersion_real
_atom_type_scat_dispersion_imag
_atom_type_scat_source
C C 0.0181 0.0091 'International Tables Vol C Tables 4.2.6.8 and 6.1.1.4'
H H 0.0000 0.0000 'International Tables Vol C Tables 4.2.6.8 and 6.1.1.4'
O O 0.0492 0.0322 'International Tables Vol C Tables 4.2.6.8 and 6.1.1.4'

loop_
_geom_angle_atom_site_label_1
_geom_angle_atom_site_label_2
_geom_angle_atom_site_label_3
_geom_angle
_geom_angle_site_symmetry_1
_geom_angle_site_symmetry_3
_geom_angle_publ_flag
C16 O6 H6 109.5 . . ?
C2 O3 C31 115.83(12) . . ?
C9 O4 H4 109.5 . . ?
C1 C8 C7 109.93(13) . . ?
C29 C8 C7 106.84(12) . . ?
C29 C8 C1 115.81(13) . . ?
C29 C8 C30 107.42(14) . . ?
C30 C8 C7 108.24(14) . . ?
C30 C8 C1 108.35(12) . . ?
C24 C25 H25 108.7 . . ?
C24 C25 C3 114.39(12) . . ?
C24 C25 C26 111.84(12) . . ?
C3 C25 H25 108.7 . . ?
C3 C25 C26 104.26(12) . . ?
C26 C25 H25 108.7 . . ?
C8 C7 H7 105.5 . . ?
C24 C7 C8 115.71(13) . . ?
C24 C7 H7 105.5 . . ?
C6 C7 C8 111.16(13) . . ?
C6 C7 H7 105.5 . . ?
C6 C7 C24 112.62(14) . . ?
O4 C9 C1 122.55(14) . . ?
O4 C9 C5 112.18(13) . . ?
C1 C9 C5 125.26(14) . . ?
C25 C24 C7 121.37(12) . . ?
C25 C24 H24A 107.0 . . ?
C25 C24 H24B 107.0 . . ?
C7 C24 H24A 107.0 . . ?
C7 C24 H24B 107.0 . . ?
H24A C24 H24B 106.7 . . ?
C9 C1 C8 120.46(14) . . ?
C9 C1 C10 115.19(14) . . ?
C10 C1 C8 123.94(15) . . ?
H22A C22 H22B 109.5 . . ?
H22A C22 H22C 109.5 . . ?
H22B C22 H22C 109.5 . . ?
C21 C22 H22A 109.5 . . ?
C21 C22 H22B 109.5 . . ?
C21 C22 H22C 109.5 . . ?
C2 C3 C25 112.70(12) . . ?
C2 C3 C14 107.13(12) . . ?
C2 C3 C4 108.26(12) . . ?
C14 C3 C25 105.87(12) . . ?
C14 C3 C4 110.33(12) . . ?
C4 C3 C25 112.40(12) . . ?
H28A C28 H28B 109.5 . . ?
H28A C28 H28C 109.5 . . ?
H28B C28 H28C 109.5 . . ?
C26 C28 H28A 109.5 . . ?
C26 C28 H28B 109.5 . . ?
C26 C28 H28C 109.5 . . ?
H12A C12 H12B 109.5 . . ?
H12A C12 H12C 109.5 . . ?
H12B C12 H12C 109.5 . . ?
C11 C12 H12A 109.5 . . ?
C11 C12 H12B 109.5 . . ?
C11 C12 H12C 109.5 . . ?
O2 C2 O3 123.60(14) . . ?
O2 C2 C3 127.30(14) . . ?
O3 C2 C3 108.99(12) . . ?
H13A C13 H13B 109.5 . . ?
H13A C13 H13C 109.5 . . ?
H13B C13 H13C 109.5 . . ?
C11 C13 H13A 109.5 . . ?
C11 C13 H13B 109.5 . . ?
C11 C13 H13C 109.5 . . ?
C22 C21 C23 114.55(16) . . ?
C20 C21 C22 125.01(17) . . ?
C20 C21 C23 120.44(17) . . ?
C3 C14 H14A 110.4 . . ?
C3 C14 H14B 110.4 . . ?
H14A C14 H14B 108.6 . . ?
C15 C14 C3 106.84(12) . . ?
C15 C14 H14A 110.4 . . ?
C15 C14 H14B 110.4 . . ?
C21 C23 H23A 109.5 . . ?
C21 C23 H23B 109.5 . . ?
C21 C23 H23C 109.5 . . ?
H23A C23 H23B 109.5 . . ?
H23A C23 H23C 109.5 . . ?
H23B C23 H23C 109.5 . . ?
C14 C15 H15 106.6 . . ?
C14 C15 C26 103.61(12) . . ?
C14 C15 C16 110.87(13) . . ?
C26 C15 H15 106.6 . . ?
C16 C15 H15 106.6 . . ?
C16 C15 C26 121.69(14) . . ?
C28 C26 C25 112.02(13) . . ?
C28 C26 C15 114.38(13) . . ?
C15 C26 C25 101.69(12) . . ?
C27 C26 C25 109.30(12) . . ?
C27 C26 C28 106.67(13) . . ?
C27 C26 C15 112.78(13) . . ?
O6 C16 C15 107.52(12) . . ?
O6 C16 C17 108.54(14) . . ?
O6 C16 C18 109.20(14) . . ?
C17 C16 C15 113.36(14) . . ?
C17 C16 C18 109.04(15) . . ?
C18 C16 C15 109.09(14) . . ?
C26 C27 H27A 109.5 . . ?
C26 C27 H27B 109.5 . . ?
C26 C27 H27C 109.5 . . ?
H27A C27 H27B 109.5 . . ?
H27A C27 H27C 109.5 . . ?
H27B C27 H27C 109.5 . . ?
O1 C4 C3 121.25(14) . . ?
O1 C4 C5 118.02(14) . . ?
C3 C4 C5 120.56(13) . . ?
C8 C29 H29A 109.5 . . ?
C8 C29 H29B 109.5 . . ?
C8 C29 H29C 109.5 . . ?
H29A C29 H29B 109.5 . . ?
H29A C29 H29C 109.5 . . ?
H29B C29 H29C 109.5 . . ?
C9 C5 C4 112.83(12) . . ?
C9 C5 C6 110.47(13) . . ?
C9 C5 C19 109.61(12) . . ?
C4 C5 C19 107.97(12) . . ?
C6 C5 C4 105.85(12) . . ?
C6 C5 C19 110.02(12) . . ?
O3 C31 H31A 109.5 . . ?
O3 C31 H31B 109.5 . . ?
O3 C31 H31C 109.5 . . ?
H31A C31 H31B 109.5 . . ?
H31A C31 H31C 109.5 . . ?
H31B C31 H31C 109.5 . . ?
C7 C6 C5 111.03(12) . . ?
C7 C6 H6A 109.4 . . ?
C7 C6 H6B 109.4 . . ?
C5 C6 H6A 109.4 . . ?
C5 C6 H6B 109.4 . . ?
H6A C6 H6B 108.0 . . ?
C21 C20 H20 116.2 . . ?
C21 C20 C19 127.69(16) . . ?
C19 C20 H20 116.2 . . ?
C16 C17 H17A 109.5 . . ?
C16 C17 H17B 109.5 . . ?
C16 C17 H17C 109.5 . . ?
H17A C17 H17B 109.5 . . ?
H17A C17 H17C 109.5 . . ?
H17B C17 H17C 109.5 . . ?
O5 C10 C1 120.99(15) . . ?
O5 C10 C11 113.54(15) . . ?
C1 C10 C11 125.45(15) . . ?
C16 C18 H18A 109.5 . . ?
C16 C18 H18B 109.5 . . ?
C16 C18 H18C 109.5 . . ?
H18A C18 H18B 109.5 . . ?
H18A C18 H18C 109.5 . . ?
H18B C18 H18C 109.5 . . ?
C12 C11 H11 109.2 . . ?
C13 C11 C12 110.25(14) . . ?
C13 C11 H11 109.2 . . ?
C10 C11 C12 107.22(14) . . ?
C10 C11 C13 111.59(14) . . ?
C10 C11 H11 109.2 . . ?
C5 C19 H19A 109.1 . . ?
C5 C19 H19B 109.2 . . ?
C20 C19 C5 112.27(13) . . ?
C20 C19 H19A 109.1 . . ?
C20 C19 H19B 109.1 . . ?
H19A C19 H19B 107.9 . . ?
C8 C30 H30A 109.5 . . ?
C8 C30 H30B 109.5 . . ?
C8 C30 H30C 109.5 . . ?
H30A C30 H30B 109.5 . . ?
H30A C30 H30C 109.5 . . ?
H30B C30 H30C 109.5 . . ?

loop_
_geom_bond_atom_site_label_1
_geom_bond_atom_site_label_2
_geom_bond_distance
_geom_bond_site_symmetry_2
_geom_bond_publ_flag
O5 C10 1.271(2) . ?
O6 H6 0.8200 . ?
O6 C16 1.4337(19) . ?
O2 C2 1.203(2) . ?
O3 C2 1.3409(19) . ?
O3 C31 1.4440(19) . ?
O1 C4 1.206(2) . ?
O4 H4 0.8200 . ?
O4 C9 1.3106(18) . ?
C8 C7 1.559(2) . ?
C8 C1 1.549(2) . ?
C8 C29 1.546(2) . ?
C8 C30 1.547(2) . ?
C25 H25 0.9800 . ?
C25 C24 1.549(2) . ?
C25 C3 1.567(2) . ?
C25 C26 1.585(2) . ?
C7 H7 0.9800 . ?
C7 C24 1.553(2) . ?
C7 C6 1.514(2) . ?
C9 C1 1.397(2) . ?
C9 C5 1.516(2) . ?
C24 H24A 0.9700 . ?
C24 H24B 0.9700 . ?
C1 C10 1.447(2) . ?
C22 H22A 0.9600 . ?
C22 H22B 0.9600 . ?
C22 H22C 0.9600 . ?
C22 C21 1.504(3) . ?
C3 C2 1.530(2) . ?
C3 C14 1.552(2) . ?
C3 C4 1.552(2) . ?
C28 H28A 0.9600 . ?
C28 H28B 0.9600 . ?
C28 H28C 0.9600 . ?
C28 C26 1.538(2) . ?
C12 H12A 0.9600 . ?
C12 H12B 0.9600 . ?
C12 H12C 0.9600 . ?
C12 C11 1.535(2) . ?
C13 H13A 0.9600 . ?
C13 H13B 0.9600 . ?
C13 H13C 0.9600 . ?
C13 C11 1.528(2) . ?
C21 C23 1.505(2) . ?
C21 C20 1.333(2) . ?
C14 H14A 0.9700 . ?
C14 H14B 0.9700 . ?
C14 C15 1.535(2) . ?
C23 H23A 0.9600 . ?
C23 H23B 0.9600 . ?
C23 H23C 0.9600 . ?
C15 H15 0.9800 . ?
C15 C26 1.555(2) . ?
C15 C16 1.550(2) . ?
C26 C27 1.537(2) . ?
C16 C17 1.527(2) . ?
C16 C18 1.532(3) . ?
C27 H27A 0.9600 . ?
C27 H27B 0.9600 . ?
C27 H27C 0.9600 . ?
C4 C5 1.553(2) . ?
C29 H29A 0.9600 . ?
C29 H29B 0.9600 . ?
C29 H29C 0.9600 . ?
C5 C6 1.528(2) . ?
C5 C19 1.560(2) . ?
C31 H31A 0.9600 . ?
C31 H31B 0.9600 . ?
C31 H31C 0.9600 . ?
C6 H6A 0.9700 . ?
C6 H6B 0.9700 . ?
C20 H20 0.9300 . ?
C20 C19 1.505(2) . ?
C17 H17A 0.9600 . ?
C17 H17B 0.9600 . ?
C17 H17C 0.9600 . ?
C10 C11 1.513(2) . ?
C18 H18A 0.9600 . ?
C18 H18B 0.9600 . ?
C18 H18C 0.9600 . ?
C11 H11 0.9800 . ?
C19 H19A 0.9700 . ?
C19 H19B 0.9700 . ?
C30 H30A 0.9600 . ?
C30 H30B 0.9600 . ?
C30 H30C 0.9600 . ?

loop_
_geom_hbond_atom_site_label_D
_geom_hbond_atom_site_label_H
_geom_hbond_atom_site_label_A
_geom_hbond_distance_DH
_geom_hbond_distance_HA
_geom_hbond_distance_DA
_geom_hbond_angle_DHA
_geom_hbond_site_symmetry_A
O4 H4 O5 0.82 1.63 2.3760(17) 149.8 .

loop_
_geom_torsion_atom_site_label_1
_geom_torsion_atom_site_label_2
_geom_torsion_atom_site_label_3
_geom_torsion_atom_site_label_4
_geom_torsion
_geom_torsion_site_symmetry_1
_geom_torsion_site_symmetry_2
_geom_torsion_site_symmetry_3
_geom_torsion_site_symmetry_4
_geom_torsion_publ_flag
O5 C10 C11 C12 78.47(18) . . . . ?
O5 C10 C11 C13 -42.4(2) . . . . ?
O1 C4 C5 C9 161.37(14) . . . . ?
O1 C4 C5 C6 -77.71(17) . . . . ?
O1 C4 C5 C19 40.08(19) . . . . ?
O4 C9 C1 C8 -176.42(13) . . . . ?
O4 C9 C1 C10 -3.5(2) . . . . ?
O4 C9 C5 C4 -78.76(16) . . . . ?
O4 C9 C5 C6 162.99(12) . . . . ?
O4 C9 C5 C19 41.59(16) . . . . ?
C8 C7 C24 C25 48.6(2) . . . . ?
C8 C7 C6 C5 -66.04(16) . . . . ?
C8 C1 C10 O5 177.61(15) . . . . ?
C8 C1 C10 C11 -4.5(2) . . . . ?
C25 C3 C2 O2 -6.7(2) . . . . ?
C25 C3 C2 O3 176.99(12) . . . . ?
C25 C3 C14 C15 -8.32(16) . . . . ?
C25 C3 C4 O1 116.81(16) . . . . ?
C25 C3 C4 C5 -58.34(17) . . . . ?
C7 C8 C1 C9 -18.56(19) . . . . ?
C7 C8 C1 C10 169.17(14) . . . . ?
C9 C1 C10 O5 5.0(2) . . . . ?
C9 C1 C10 C11 -177.12(15) . . . . ?
C9 C5 C6 C7 46.58(17) . . . . ?
C9 C5 C19 C20 54.53(17) . . . . ?
C24 C25 C3 C2 -138.50(13) . . . . ?
C24 C25 C3 C14 104.69(14) . . . . ?
C24 C25 C3 C4 -15.83(17) . . . . ?
C24 C25 C26 C28 35.14(19) . . . . ?
C24 C25 C26 C15 -87.43(15) . . . . ?
C24 C25 C26 C27 153.14(13) . . . . ?
C24 C7 C6 C5 65.66(17) . . . . ?
C1 C8 C7 C24 -80.70(16) . . . . ?
C1 C8 C7 C6 49.40(16) . . . . ?
C1 C9 C5 C4 102.21(17) . . . . ?
C1 C9 C5 C6 -16.0(2) . . . . ?
C1 C9 C5 C19 -137.44(15) . . . . ?
C1 C10 C11 C12 -99.58(19) . . . . ?
C1 C10 C11 C13 139.59(16) . . . . ?
C22 C21 C20 C19 0.4(3) . . . . ?
C3 C25 C24 C7 73.70(19) . . . . ?
C3 C25 C26 C28 159.26(13) . . . . ?
C3 C25 C26 C15 36.69(14) . . . . ?
C3 C25 C26 C27 -82.74(14) . . . . ?
C3 C14 C15 C26 31.71(15) . . . . ?
C3 C14 C15 C16 163.84(12) . . . . ?
C3 C4 C5 C9 -23.33(19) . . . . ?
C3 C4 C5 C6 97.60(15) . . . . ?
C3 C4 C5 C19 -144.62(13) . . . . ?
C2 C3 C14 C15 -128.82(13) . . . . ?
C2 C3 C4 O1 -118.05(16) . . . . ?
C2 C3 C4 C5 66.80(17) . . . . ?
C21 C20 C19 C5 104.82(19) . . . . ?
C14 C3 C2 O2 109.35(17) . . . . ?
C14 C3 C2 O3 -66.97(15) . . . . ?
C14 C3 C4 O1 -1.1(2) . . . . ?
C14 C3 C4 C5 -176.26(12) . . . . ?
C14 C15 C26 C25 -41.96(14) . . . . ?
C14 C15 C26 C28 -162.89(13) . . . . ?
C14 C15 C26 C27 74.97(15) . . . . ?
C14 C15 C16 O6 -55.87(17) . . . . ?
C14 C15 C16 C17 -175.85(15) . . . . ?
C14 C15 C16 C18 62.43(17) . . . . ?
C23 C21 C20 C19 -178.74(16) . . . . ?
C26 C25 C24 C7 -168.06(14) . . . . ?
C26 C25 C3 C2 99.03(13) . . . . ?
C26 C25 C3 C14 -17.77(15) . . . . ?
C26 C25 C3 C4 -138.29(12) . . . . ?
C26 C15 C16 O6 66.22(18) . . . . ?
C26 C15 C16 C17 -53.8(2) . . . . ?
C26 C15 C16 C18 -175.47(15) . . . . ?
C16 C15 C26 C25 -167.43(13) . . . . ?
C16 C15 C26 C28 71.64(19) . . . . ?
C16 C15 C26 C27 -50.50(18) . . . . ?
C4 C3 C2 O2 -131.67(16) . . . . ?
C4 C3 C2 O3 52.02(16) . . . . ?
C4 C3 C14 C15 113.54(13) . . . . ?
C4 C5 C6 C7 -75.86(15) . . . . ?
C4 C5 C19 C20 177.80(13) . . . . ?
C29 C8 C7 C24 45.72(17) . . . . ?
C29 C8 C7 C6 175.82(13) . . . . ?
C29 C8 C1 C9 -139.74(15) . . . . ?
C29 C8 C1 C10 48.0(2) . . . . ?
C5 C9 C1 C8 2.5(2) . . . . ?
C5 C9 C1 C10 175.43(14) . . . . ?
C31 O3 C2 O2 0.0(2) . . . . ?
C31 O3 C2 C3 176.49(13) . . . . ?
C6 C7 C24 C25 -80.76(18) . . . . ?
C6 C5 C19 C20 -67.14(17) . . . . ?
C19 C5 C6 C7 167.73(13) . . . . ?
C30 C8 C7 C24 161.13(13) . . . . ?
C30 C8 C7 C6 -68.77(16) . . . . ?
C30 C8 C1 C9 99.55(17) . . . . ?
C30 C8 C1 C10 -72.72(19) . . . . ?
